data_4345342
loop_
_publ_author_name
'Guo, Zhen-Ji'
'Yu, Jiamei'
'Zhang, Yong-Zheng'
'Zhang, Jian'
'Chen, Ya'
'Wu, Yufeng'
'Xie, Lin-Hua'
'Li, Jian-Rong'

_publ_section_title
;
 Water-Stable In(III)-Based Metal-Organic Frameworks with Rod-Shaped
 Secondary Building Units: Single-Crystal to Single-Crystal Transformation
 and Selective Sorption of C2H2 over CO2 and CH4.
;
_journal_issue 4
_journal_name_full 'Inorganic chemistry'
_journal_page_first 2188
_journal_page_last 2197
_journal_paper_doi 10.1021/acs.inorgchem.6b02840
_journal_volume 56
_journal_year 2017
_chemical_formula_sum 'C48 H62 In3 N3 O19'
_chemical_formula_weight 1329.46
_space_group_crystal_system monoclinic
_space_group_IT_number 14
_space_group_name_Hall '-P 2ybc'
_space_group_name_H-M_alt 'P 1 21/c 1'
_symmetry_space_group_name_Hall '-P 2ybc'
_symmetry_space_group_name_H-M 'P 1 21/c 1'
_atom_sites_solution_hydrogens mixed
_audit_creation_method SHELXL-2014/7
_cell_angle_alpha 90
_cell_angle_beta 105.4460(10)
_cell_angle_gamma 90
_cell_formula_units_Z 4
_cell_length_a 15.6729(2)
_cell_length_b 23.5990(3)
_cell_length_c 18.2174(2)
_cell_measurement_reflns_used 27179
_cell_measurement_temperature 293(2)
_cell_measurement_theta_max 74.2480
_cell_measurement_theta_min 4.4890
_cell_volume 6494.61(14)
_computing_cell_refinement
; 
'Tue Dec 15 08:21:25 2015' 
;
_computing_data_collection
; 
'Tue Dec 15 08:21:25 2015' 
;
_computing_data_reduction
; 
'Tue Dec 15 08:21:25 2015' 
;
_computing_structure_refinement 'SHELXL-2014/7 (Sheldrick, 2014)'
_diffrn_ambient_temperature 293(2)
_diffrn_detector_area_resol_mean 10.3376
_diffrn_measured_fraction_theta_full 0.987
_diffrn_measured_fraction_theta_max 0.983
_diffrn_measurement_device_type 'SuperNova, Dual, Cu at zero, AtlasS2'
_diffrn_measurement_method '\w scans'
_diffrn_radiation_type CuK\a
_diffrn_radiation_wavelength 1.54178
_diffrn_reflns_av_R_equivalents 0.0397
_diffrn_reflns_av_unetI/netI 0.0337
_diffrn_reflns_Laue_measured_fraction_full 0.987
_diffrn_reflns_Laue_measured_fraction_max 0.983
_diffrn_reflns_limit_h_max 16
_diffrn_reflns_limit_h_min -19
_diffrn_reflns_limit_k_max 23
_diffrn_reflns_limit_k_min -28
_diffrn_reflns_limit_l_max 22
_diffrn_reflns_limit_l_min -22
_diffrn_reflns_number 47810
_diffrn_reflns_point_group_measured_fraction_full 0.987
_diffrn_reflns_point_group_measured_fraction_max 0.983
_diffrn_reflns_theta_full 67.679
_diffrn_reflns_theta_max 70.069
_diffrn_reflns_theta_min 3.474
_diffrn_source 'sealed X-ray tube'
_exptl_absorpt_coefficient_mu 8.971
_exptl_absorpt_correction_T_max 1.00000
_exptl_absorpt_correction_T_min 0.51450
_exptl_absorpt_correction_type multi-scan
_exptl_absorpt_process_details
; 
'Tue Dec 15 08:21:25 2015' 
;
_exptl_crystal_colour 'translucent light colourless'
_exptl_crystal_density_diffrn 1.360
_exptl_crystal_description prism
_exptl_crystal_F_000 2680
_exptl_crystal_size_max 0.220
_exptl_crystal_size_mid 0.140
_exptl_crystal_size_min 0.120
_refine_diff_density_max 1.414
_refine_diff_density_min -1.169
_refine_diff_density_rms 0.184
_refine_ls_extinction_method none
_refine_ls_goodness_of_fit_ref 1.084
_refine_ls_hydrogen_treatment constr
_refine_ls_matrix_type full
_refine_ls_number_parameters 595
_refine_ls_number_reflns 12126
_refine_ls_number_restraints 67
_refine_ls_restrained_S_all 1.085
_refine_ls_R_factor_all 0.0524
_refine_ls_R_factor_gt 0.0424
_refine_ls_shift/su_max 0.004
_refine_ls_shift/su_mean 0.000
_refine_ls_structure_factor_coef Fsqd
_refine_ls_weighting_details 'w=1/[\s^2^(Fo^2^)+(0.0751P)^2^+13.6578P] where P=(Fo^2^+2Fc^2^)/3'
_refine_ls_weighting_scheme calc
_refine_ls_wR_factor_gt 0.1272
_refine_ls_wR_factor_ref 0.1344
_reflns_Friedel_coverage 0.000
_reflns_number_gt 10228
_reflns_number_total 12126
_reflns_threshold_expression 'I > 2\s(I)'
_cod_data_source_file ic6b02840_si_002.cif
_cod_data_source_block BUT_70
_cod_database_code 4345342
_shelx_shelxl_version_number 2014/7
_shelx_space_group_comment
; 
The symmetry employed for this shelxl refinement is uniquely defined 
by the following loop, which should always be used as a source of 
symmetry information in preference to the above space-group names. 
They are only intended as comments. 
;
_shelx_estimated_absorpt_t_min 0.243
_shelx_estimated_absorpt_t_max 0.412

loop_
_space_group_symop_operation_xyz
'x, y, z'
'-x, y+1/2, -z+1/2'
'-x, -y, -z'
'x, -y-1/2, z-1/2'

loop_
_atom_site_label
_atom_site_type_symbol
_atom_site_fract_x
_atom_site_fract_y
_atom_site_fract_z
_atom_site_U_iso_or_equiv
_atom_site_adp_type
_atom_site_occupancy
_atom_site_site_symmetry_order
_atom_site_calc_flag
_atom_site_refinement_flags_posn
_atom_site_refinement_flags_adp
_atom_site_refinement_flags_occupancy
_atom_site_disorder_assembly
_atom_site_disorder_group
In1 In 0.5000 0.5000 1.0000 0.02627(11) Uani 1 2 d S . P . .
In2 In 0.29002(2) 0.51379(2) 0.86563(2) 0.02715(10) Uani 1 1 d . . . . .
In3 In 0.19078(2) 0.53038(2) 0.65546(2) 0.02606(10) Uani 1 1 d . . . . .
In4 In 0.0000 0.5000 0.5000 0.02591(11) Uani 1 2 d S . P . .
O1 O 0.4287(2) 0.51523(15) 0.8881(2) 0.0337(8) Uani 1 1 d . . . . .
H1 H 0.4567 0.5223 0.8499 0.040 Uiso 1 1 calc R U . . .
O2 O 0.2744(2) 0.49181(16) 0.75143(19) 0.0349(8) Uani 1 1 d . . . . .
H2 H 0.3083 0.4616 0.7424 0.042 Uiso 1 1 calc R U . . .
O3 O 0.0904(2) 0.55866(14) 0.56365(19) 0.0303(7) Uani 1 1 d . . . . .
H3 H 0.0857 0.5969 0.5509 0.036 Uiso 1 1 calc R U . . .
O4 O 0.1482(3) 0.50614(17) 0.8500(2) 0.0423(9) Uani 1 1 d . . . . .
H4A H 0.1359 0.5136 0.8917 0.063 Uiso 1 1 d R U . . .
H4B H 0.1216 0.5294 0.8160 0.063 Uiso 1 1 d R U . . .
O5 O 0.2865(2) 0.54365(16) 0.9761(2) 0.0380(8) Uani 1 1 d . . . . .
O6 O 0.4259(2) 0.56429(16) 1.0401(2) 0.0423(9) Uani 1 1 d . . . . .
O7 O 0.2814(3) 0.89653(15) 1.3391(2) 0.0450(9) Uani 1 1 d . . . . .
O8 O 0.1799(3) 0.89870(15) 1.2270(2) 0.0408(9) Uani 1 1 d . . . . .
O9 O 0.0099(3) 0.54520(17) 1.4007(2) 0.0434(9) Uani 1 1 d . . . . .
O10 O -0.0834(2) 0.50525(16) 1.3002(2) 0.0360(8) Uani 1 1 d . . . . .
O11 O 0.2051(3) 0.45299(18) 0.5973(2) 0.0496(11) Uani 1 1 d . . . . .
O12 O 0.1073(3) 0.44578(19) 0.4850(2) 0.0500(11) Uani 1 1 d . . . . .
O13 O 0.7793(4) 0.3871(3) 0.4823(4) 0.091(2) Uani 1 1 d . . . . .
O14 O 0.7045(3) 0.4291(3) 0.3772(3) 0.0693(15) Uani 1 1 d . . . . .
O15 O 0.4081(2) 0.06698(14) 0.5083(2) 0.0376(8) Uani 1 1 d . . . . .
O16 O 0.2969(3) 0.07435(15) 0.4023(2) 0.0439(9) Uani 1 1 d . . . . .
C1 C 0.3429(3) 0.5679(2) 1.0286(3) 0.0318(11) Uani 1 1 d . . . . .
C2 C 0.3117(4) 0.6032(2) 1.0829(3) 0.0418(13) Uani 1 1 d . . . . .
H2A H 0.3529 0.6249 1.1179 0.050 Uiso 1 1 calc R U . . .
C3 C 0.2282(4) 0.6055(2) 1.0842(3) 0.0401(13) Uani 1 1 d . . . . .
H3A H 0.1862 0.5873 1.0455 0.048 Uiso 1 1 calc R U . . .
C4 C 0.1978(4) 0.6356(2) 1.1443(3) 0.0380(12) Uani 1 1 d . . . . .
C5 C 0.2018(4) 0.6944(2) 1.1521(3) 0.0377(12) Uani 1 1 d . . . . .
C6 C 0.1804(4) 0.7197(2) 1.2148(3) 0.0374(12) Uani 1 1 d . . . . .
C7 C 0.1497(4) 0.6869(2) 1.2661(3) 0.0392(12) Uani 1 1 d . . . . .
C8 C 0.1403(4) 0.6281(2) 1.2544(3) 0.0378(12) Uani 1 1 d . . . . .
C9 C 0.1640(4) 0.6020(2) 1.1937(3) 0.0390(12) Uani 1 1 d . . . . .
C10 C 0.2329(5) 0.7313(3) 1.0968(4) 0.0607(19) Uani 1 1 d . . . . .
H10A H 0.2311 0.7703 1.1111 0.091 Uiso 1 1 calc R U . . .
H10B H 0.2924 0.7211 1.0975 0.091 Uiso 1 1 calc R U . . .
H10C H 0.1949 0.7258 1.0464 0.091 Uiso 1 1 calc R U . . .
C11 C 0.1232(5) 0.7122(3) 1.3329(4) 0.061(2) Uani 1 1 d . . . . .
H11A H 0.1041 0.6826 1.3611 0.092 Uiso 1 1 calc R U . . .
H11B H 0.1729 0.7316 1.3655 0.092 Uiso 1 1 calc R U . . .
H11C H 0.0756 0.7386 1.3147 0.092 Uiso 1 1 calc R U . . .
C12 C 0.1599(5) 0.5384(3) 1.1830(4) 0.0609(19) Uani 1 1 d . . . . .
H12A H 0.1786 0.5287 1.1385 0.091 Uiso 1 1 calc R U . . .
H12B H 0.1981 0.5205 1.2268 0.091 Uiso 1 1 calc R U . . .
H12C H 0.1002 0.5257 1.1768 0.091 Uiso 1 1 calc R U . . .
C13 C 0.1870(4) 0.7816(2) 1.2221(3) 0.0387(12) Uani 1 1 d . . . . .
H13 H 0.1557 0.8025 1.1803 0.046 Uiso 1 1 calc R U . . .
C14 C 0.2318(4) 0.8107(2) 1.2807(3) 0.0435(13) Uani 1 1 d . . . . .
H14 H 0.2651 0.7914 1.3233 0.052 Uiso 1 1 calc R U . . .
C15 C 0.2315(4) 0.8732(2) 1.2817(3) 0.0330(11) Uani 1 1 d . . . . .
C16 C 0.0987(4) 0.5955(2) 1.3049(3) 0.0395(12) Uani 1 1 d . . . . .
H16 H 0.1256 0.5957 1.3570 0.047 Uiso 1 1 calc R U . . .
C17 C 0.0252(4) 0.5661(3) 1.2794(3) 0.0444(14) Uani 1 1 d . . . . .
H17 H -0.0001 0.5639 1.2272 0.053 Uiso 1 1 calc R U . . .
C18 C -0.0185(3) 0.5366(2) 1.3312(3) 0.0327(11) Uani 1 1 d . . . . .
C21 C 0.1792(3) 0.4345(2) 0.5317(3) 0.0363(12) Uani 1 1 d . . . . .
C22 C 0.2373(4) 0.3929(3) 0.5063(4) 0.0492(15) Uani 1 1 d . . . . .
H22 H 0.2163 0.3748 0.4597 0.059 Uiso 1 1 calc R U . . .
C23 C 0.3167(4) 0.3814(2) 0.5479(3) 0.0380(12) Uani 1 1 d . . . . .
H23 H 0.3347 0.4000 0.5945 0.046 Uiso 1 1 calc R U . . .
C24 C 0.3819(3) 0.3418(2) 0.5293(3) 0.0374(12) Uani 1 1 d . . . . .
C25 C 0.4579(4) 0.3640(2) 0.5149(4) 0.0515(16) Uani 1 1 d . . . . .
C26 C 0.5242(4) 0.3271(3) 0.5052(4) 0.0548(17) Uani 1 1 d . . . . .
C27 C 0.5124(4) 0.2689(3) 0.5065(4) 0.0508(16) Uani 1 1 d . . . . .
C28 C 0.4332(4) 0.2471(2) 0.5159(3) 0.0386(12) Uani 1 1 d . . . . .
C29 C 0.3695(3) 0.2834(2) 0.5308(3) 0.0374(12) Uani 1 1 d . . . . .
C30 C 0.4670(6) 0.4283(3) 0.5107(6) 0.083(3) Uani 1 1 d . . . . .
H30A H 0.5224 0.4374 0.5005 0.124 Uiso 1 1 calc R U . . .
H30B H 0.4193 0.4430 0.4706 0.124 Uiso 1 1 calc R U . . .
H30C H 0.4649 0.4449 0.5583 0.124 Uiso 1 1 calc R U . . .
C31 C 0.5805(5) 0.2288(3) 0.4906(6) 0.081(3) Uani 1 1 d . . . . .
H31A H 0.5616 0.1904 0.4939 0.122 Uiso 1 1 calc R U . . .
H31B H 0.5869 0.2357 0.4404 0.122 Uiso 1 1 calc R U . . .
H31C H 0.6363 0.2348 0.5274 0.122 Uiso 1 1 calc R U . . .
C32 C 0.2907(4) 0.2593(3) 0.5534(5) 0.0592(19) Uani 1 1 d . . . . .
H32A H 0.2924 0.2186 0.5514 0.089 Uiso 1 1 calc R U . . .
H32B H 0.2927 0.2711 0.6042 0.089 Uiso 1 1 calc R U . . .
H32C H 0.2371 0.2727 0.5189 0.089 Uiso 1 1 calc R U . . .
C33 C 0.6102(5) 0.3489(3) 0.4962(5) 0.0608(18) Uani 1 1 d . . . . .
H33 H 0.6606 0.3396 0.5344 0.073 Uiso 1 1 calc R U . . .
C34 C 0.6215(6) 0.3786(4) 0.4423(5) 0.079(2) Uani 1 1 d . . . . .
H34 H 0.5715 0.3887 0.4041 0.095 Uiso 1 1 calc R U . . .
C35 C 0.7103(5) 0.3994(3) 0.4346(4) 0.0601(18) Uani 1 1 d . . . . .
C36 C 0.4202(4) 0.1848(2) 0.5114(3) 0.0390(12) Uani 1 1 d . . . . .
H36 H 0.4630 0.1630 0.5445 0.047 Uiso 1 1 calc R U . . .
C37 C 0.3551(4) 0.1577(2) 0.4656(4) 0.0429(13) Uani 1 1 d . . . . .
H37 H 0.3078 0.1784 0.4361 0.051 Uiso 1 1 calc R U . . .
C38 C 0.3532(4) 0.0946(2) 0.4587(3) 0.0358(11) Uani 1 1 d . . . . .
N1 N 0.4660(6) 0.6144(4) 1.2731(5) 0.108(3) Uiso 1 1 d D . . . .
O17 O 0.5517(5) 0.5472(3) 1.2431(4) 0.097(2) Uiso 1 1 d D . . . .
C51 C 0.4454(8) 0.6743(5) 1.2810(8) 0.131(4) Uiso 1 1 d D . . . .
H51A H 0.3932 0.6773 1.2987 0.196 Uiso 1 1 calc R U . . .
H51B H 0.4941 0.6921 1.3170 0.196 Uiso 1 1 calc R U . . .
H51C H 0.4356 0.6928 1.2325 0.196 Uiso 1 1 calc R U . . .
C52 C 0.4102(9) 0.5701(6) 1.2905(9) 0.152(5) Uiso 1 1 d D . . . .
H52A H 0.3627 0.5868 1.3070 0.227 Uiso 1 1 calc R U . . .
H52B H 0.3864 0.5476 1.2458 0.227 Uiso 1 1 calc R U . . .
H52C H 0.4448 0.5464 1.3303 0.227 Uiso 1 1 calc R U . . .
C53 C 0.5350(7) 0.5996(5) 1.2495(6) 0.097(3) Uiso 1 1 d D . . . .
C54 C 0.5872(8) 0.6435(5) 1.2295(8) 0.135(5) Uiso 1 1 d D . . . .
H54A H 0.5638 0.6797 1.2385 0.202 Uiso 1 1 calc R U . . .
H54B H 0.6472 0.6402 1.2600 0.202 Uiso 1 1 calc R U . . .
H54C H 0.5856 0.6402 1.1767 0.202 Uiso 1 1 calc R U . . .
N2 N 0.4463(14) 0.3648(9) 0.2391(14) 0.283(10) Uiso 1 1 d D . . . .
O18 O 0.4769(13) 0.2804(9) 0.2897(12) 0.313(9) Uiso 1 1 d D . . . .
C61 C 0.409(2) 0.4216(10) 0.231(2) 0.44(2) Uiso 1 1 d D . . . .
H61A H 0.4403 0.4446 0.2029 0.659 Uiso 1 1 calc R U . . .
H61B H 0.3478 0.4199 0.2040 0.659 Uiso 1 1 calc R U . . .
H61C H 0.4156 0.4378 0.2804 0.659 Uiso 1 1 calc R U . . .
C62 C 0.5324(13) 0.3563(9) 0.2212(12) 0.230(10) Uiso 1 1 d D . . . .
H62A H 0.5463 0.3893 0.1957 0.344 Uiso 1 1 calc R U . . .
H62B H 0.5779 0.3503 0.2675 0.344 Uiso 1 1 calc R U . . .
H62C H 0.5286 0.3238 0.1887 0.344 Uiso 1 1 calc R U . . .
C63 C 0.420(2) 0.3225(11) 0.274(2) 0.37(2) Uiso 1 1 d D . . . .
C64 C 0.3434(16) 0.3332(11) 0.3010(16) 0.358(18) Uiso 1 1 d D . . . .
H64A H 0.3293 0.2999 0.3257 0.537 Uiso 1 1 calc R U . . .
H64B H 0.3553 0.3641 0.3366 0.537 Uiso 1 1 calc R U . . .
H64C H 0.2942 0.3428 0.2587 0.537 Uiso 1 1 calc R U . . .
N3 N -0.0375(15) 0.6171(8) 0.9638(13) 0.128(7) Uiso 0.5 1 d D . P A 1
O19 O 0.0345(11) 0.5471(6) 0.9208(10) 0.084(5) Uiso 0.5 1 d D . P A 1
C71 C -0.062(3) 0.6772(11) 0.965(3) 0.26(2) Uiso 0.5 1 d D . P A 1
H71A H -0.1054 0.6814 0.9933 0.390 Uiso 0.5 1 calc R U P A 1
H71B H -0.0103 0.6990 0.9891 0.390 Uiso 0.5 1 calc R U P A 1
H71C H -0.0860 0.6904 0.9140 0.390 Uiso 0.5 1 calc R U P A 1
C72 C -0.0779(18) 0.5751(11) 1.0012(16) 0.118(9) Uiso 0.5 1 d D . P A 1
H72A H -0.1191 0.5931 1.0244 0.177 Uiso 0.5 1 calc R U P A 1
H72B H -0.1086 0.5478 0.9645 0.177 Uiso 0.5 1 calc R U P A 1
H72C H -0.0329 0.5563 1.0397 0.177 Uiso 0.5 1 calc R U P A 1
C73 C 0.0216(15) 0.6014(7) 0.9281(13) 0.097(6) Uiso 0.5 1 d D . P A 1
C74 C 0.0632(19) 0.6443(11) 0.8934(17) 0.168(13) Uiso 0.5 1 d D . P A 1
H74A H 0.0448 0.6811 0.9058 0.253 Uiso 0.5 1 calc R U P A 1
H74B H 0.1263 0.6411 0.9121 0.253 Uiso 0.5 1 calc R U P A 1
H74C H 0.0462 0.6394 0.8391 0.253 Uiso 0.5 1 calc R U P A 1
N4 N -0.0854(13) 0.5942(10) 0.9257(12) 0.124(7) Uiso 0.5 1 d D . P B 2
O20 O 0.0499(10) 0.5627(7) 0.9243(10) 0.086(5) Uiso 0.5 1 d D . P B 2
C81 C -0.1629(19) 0.6301(15) 0.897(2) 0.209(17) Uiso 0.5 1 d D . P B 2
H81A H -0.1994 0.6290 0.9318 0.314 Uiso 0.5 1 calc R U P B 2
H81B H -0.1442 0.6683 0.8923 0.314 Uiso 0.5 1 calc R U P B 2
H81C H -0.1961 0.6165 0.8481 0.314 Uiso 0.5 1 calc R U P B 2
C82 C -0.093(3) 0.5543(19) 0.984(2) 0.28(3) Uiso 0.5 1 d D . P B 2
H82A H -0.1414 0.5656 1.0048 0.419 Uiso 0.5 1 calc R U P B 2
H82B H -0.1047 0.5171 0.9629 0.419 Uiso 0.5 1 calc R U P B 2
H82C H -0.0394 0.5539 1.0246 0.419 Uiso 0.5 1 calc R U P B 2
C83 C -0.0233(14) 0.5879(10) 0.8886(12) 0.109(7) Uiso 0.5 1 d D . P B 2
C84 C -0.032(2) 0.6138(14) 0.8146(14) 0.175(13) Uiso 0.5 1 d D . P B 2
H84A H -0.0897 0.6304 0.7966 0.263 Uiso 0.5 1 calc R U P B 2
H84B H 0.0123 0.6428 0.8191 0.263 Uiso 0.5 1 calc R U P B 2
H84C H -0.0239 0.5855 0.7792 0.263 Uiso 0.5 1 calc R U P B 2

loop_
_atom_site_aniso_label
_atom_site_aniso_U_11
_atom_site_aniso_U_22
_atom_site_aniso_U_33
_atom_site_aniso_U_23
_atom_site_aniso_U_13
_atom_site_aniso_U_12
In1 0.0264(2) 0.0219(2) 0.0280(2) -0.00117(16) 0.00279(19) 0.00201(16)
In2 0.03013(18) 0.02414(16) 0.02456(17) -0.00082(11) 0.00272(14) 0.00408(12)
In3 0.02379(17) 0.02930(17) 0.02410(17) -0.00150(11) 0.00465(13) -0.00143(12)
In4 0.0217(2) 0.0330(2) 0.0224(2) -0.00029(16) 0.00475(18) -0.00019(17)
O1 0.0319(19) 0.0395(19) 0.0288(18) 0.0019(15) 0.0067(16) 0.0008(15)
O2 0.0362(19) 0.040(2) 0.0242(18) -0.0050(14) 0.0006(16) 0.0145(16)
O3 0.0315(18) 0.0263(16) 0.0322(18) 0.0024(13) 0.0065(15) -0.0013(14)
O4 0.039(2) 0.056(2) 0.032(2) -0.0003(17) 0.0106(18) 0.0021(18)
O5 0.039(2) 0.043(2) 0.0323(19) -0.0092(16) 0.0104(17) 0.0034(17)
O6 0.037(2) 0.039(2) 0.051(2) -0.0136(17) 0.0115(19) 0.0054(16)
O7 0.056(2) 0.0259(18) 0.045(2) 0.0001(16) 0.001(2) -0.0027(17)
O8 0.048(2) 0.0257(18) 0.044(2) 0.0054(15) 0.0033(19) -0.0050(16)
O9 0.050(2) 0.053(2) 0.0271(19) 0.0033(16) 0.0095(18) -0.0204(19)
O10 0.035(2) 0.046(2) 0.0281(18) -0.0013(15) 0.0097(16) -0.0149(16)
O11 0.052(2) 0.055(2) 0.036(2) -0.0155(18) 0.0017(19) 0.023(2)
O12 0.033(2) 0.064(3) 0.048(2) -0.020(2) 0.003(2) 0.0130(19)
O13 0.074(4) 0.113(5) 0.088(4) 0.044(4) 0.027(3) -0.026(3)
O14 0.042(3) 0.104(4) 0.064(3) 0.012(3) 0.017(2) -0.027(3)
O15 0.043(2) 0.0251(17) 0.040(2) -0.0024(15) 0.0035(18) 0.0061(15)
O16 0.047(2) 0.0248(18) 0.052(2) -0.0024(16) -0.001(2) 0.0005(16)
C1 0.036(3) 0.029(2) 0.031(3) -0.004(2) 0.011(2) 0.004(2)
C2 0.041(3) 0.045(3) 0.040(3) -0.017(2) 0.011(3) 0.000(2)
C3 0.047(3) 0.036(3) 0.043(3) -0.010(2) 0.023(3) -0.006(2)
C4 0.040(3) 0.036(3) 0.046(3) -0.008(2) 0.024(3) -0.007(2)
C5 0.046(3) 0.030(3) 0.044(3) -0.005(2) 0.024(3) -0.007(2)
C6 0.043(3) 0.029(3) 0.043(3) -0.004(2) 0.017(3) -0.005(2)
C7 0.045(3) 0.035(3) 0.044(3) -0.010(2) 0.022(3) -0.010(2)
C8 0.045(3) 0.030(3) 0.044(3) -0.005(2) 0.021(3) -0.010(2)
C9 0.046(3) 0.030(3) 0.047(3) -0.007(2) 0.024(3) -0.008(2)
C10 0.094(5) 0.041(3) 0.066(4) 0.004(3) 0.055(4) -0.002(3)
C11 0.090(5) 0.043(3) 0.070(4) -0.020(3) 0.054(4) -0.019(3)
C12 0.083(5) 0.033(3) 0.083(5) -0.010(3) 0.048(4) -0.010(3)
C13 0.051(3) 0.030(3) 0.040(3) -0.003(2) 0.018(3) -0.006(2)
C14 0.054(4) 0.026(3) 0.044(3) 0.003(2) 0.003(3) -0.002(2)
C15 0.039(3) 0.024(2) 0.034(3) -0.002(2) 0.007(2) -0.005(2)
C16 0.045(3) 0.033(3) 0.045(3) -0.002(2) 0.021(3) -0.010(2)
C17 0.052(4) 0.053(3) 0.031(3) 0.003(2) 0.016(3) -0.017(3)
C18 0.033(3) 0.037(3) 0.030(3) 0.003(2) 0.011(2) -0.006(2)
C21 0.027(3) 0.040(3) 0.041(3) -0.011(2) 0.007(2) 0.005(2)
C22 0.041(3) 0.055(4) 0.049(4) -0.023(3) 0.006(3) 0.009(3)
C23 0.037(3) 0.029(3) 0.049(3) -0.012(2) 0.014(3) 0.002(2)
C24 0.030(3) 0.028(2) 0.056(3) -0.009(2) 0.015(3) 0.000(2)
C25 0.047(3) 0.029(3) 0.088(5) -0.007(3) 0.035(3) -0.006(2)
C26 0.045(3) 0.042(3) 0.090(5) -0.006(3) 0.039(4) -0.008(3)
C27 0.040(3) 0.037(3) 0.084(5) -0.012(3) 0.032(3) -0.001(2)
C28 0.032(3) 0.027(3) 0.060(4) -0.011(2) 0.017(3) -0.003(2)
C29 0.030(3) 0.029(3) 0.056(3) -0.008(2) 0.017(3) -0.004(2)
C30 0.079(5) 0.029(3) 0.160(9) -0.009(4) 0.066(6) -0.008(3)
C31 0.056(4) 0.046(4) 0.160(9) -0.020(5) 0.060(5) 0.001(3)
C32 0.052(4) 0.037(3) 0.104(6) -0.007(3) 0.048(4) -0.005(3)
C33 0.052(4) 0.052(4) 0.087(5) -0.002(4) 0.034(4) -0.010(3)
C34 0.070(5) 0.101(7) 0.073(5) 0.004(5) 0.033(5) -0.018(5)
C35 0.056(4) 0.070(5) 0.059(4) -0.006(4) 0.023(4) -0.026(4)
C36 0.035(3) 0.027(3) 0.056(4) -0.003(2) 0.013(3) 0.002(2)
C37 0.042(3) 0.025(3) 0.056(4) -0.004(2) 0.004(3) 0.003(2)
C38 0.037(3) 0.026(2) 0.043(3) -0.004(2) 0.009(3) 0.003(2)

loop_
_atom_type_symbol
_atom_type_description
_atom_type_scat_dispersion_real
_atom_type_scat_dispersion_imag
_atom_type_scat_source
C C 0.0181 0.0091 'International Tables Vol C Tables 4.2.6.8 and 6.1.1.4'
H H 0.0000 0.0000 'International Tables Vol C Tables 4.2.6.8 and 6.1.1.4'
N N 0.0311 0.0180 'International Tables Vol C Tables 4.2.6.8 and 6.1.1.4'
O O 0.0492 0.0322 'International Tables Vol C Tables 4.2.6.8 and 6.1.1.4'
In In 0.0822 5.0449 'International Tables Vol C Tables 4.2.6.8 and 6.1.1.4'

loop_
_geom_angle_atom_site_label_1
_geom_angle_atom_site_label_2
_geom_angle_atom_site_label_3
_geom_angle
_geom_angle_site_symmetry_1
_geom_angle_site_symmetry_3
O1 In1 O1 180.0 3_667 .
O1 In1 O6 90.78(15) 3_667 3_667
O1 In1 O6 89.22(15) . 3_667
O1 In1 O6 89.22(15) 3_667 .
O1 In1 O6 90.78(15) . .
O6 In1 O6 180.0 3_667 .
O1 In1 O15 89.94(14) 3_667 4_566
O1 In1 O15 90.06(14) . 4_566
O6 In1 O15 86.47(15) 3_667 4_566
O6 In1 O15 93.53(15) . 4_566
O1 In1 O15 90.06(14) 3_667 2_656
O1 In1 O15 89.94(14) . 2_656
O6 In1 O15 93.53(15) 3_667 2_656
O6 In1 O15 86.47(15) . 2_656
O15 In1 O15 180.00(12) 4_566 2_656
O2 In2 O1 92.22(14) . .
O2 In2 O5 170.78(14) . .
O1 In2 O5 95.51(14) . .
O2 In2 O7 92.08(15) . 4_575
O1 In2 O7 91.57(15) . 4_575
O5 In2 O7 82.71(15) . 4_575
O2 In2 O4 90.25(14) . .
O1 In2 O4 174.79(14) . .
O5 In2 O4 82.46(14) . .
O7 In2 O4 92.93(16) 4_575 .
O2 In2 O16 92.95(15) . 4_566
O1 In2 O16 89.52(14) . 4_566
O5 In2 O16 92.13(15) . 4_566
O7 In2 O16 174.80(15) 4_575 4_566
O4 In2 O16 85.76(15) . 4_566
O3 In3 O2 169.55(14) . .
O3 In3 O14 96.09(17) . 3_666
O2 In3 O14 94.10(18) . 3_666
O3 In3 O11 91.86(14) . .
O2 In3 O11 85.28(15) . .
O14 In3 O11 93.1(2) 3_666 .
O3 In3 O8 94.16(14) . 4_575
O2 In3 O8 88.02(14) . 4_575
O14 In3 O8 90.6(2) 3_666 4_575
O11 In3 O8 172.54(16) . 4_575
O3 In3 O10 85.98(13) . 3_567
O2 In3 O10 84.12(15) . 3_567
O14 In3 O10 173.76(18) 3_666 3_567
O11 In3 O10 92.67(16) . 3_567
O8 In3 O10 83.37(14) 4_575 3_567
O3 In4 O3 180.0 3_566 .
O3 In4 O9 87.02(14) 3_566 3_567
O3 In4 O9 92.98(13) . 3_567
O3 In4 O9 92.98(13) 3_566 1_554
O3 In4 O9 87.02(14) . 1_554
O9 In4 O9 180.0 3_567 1_554
O3 In4 O12 91.52(14) 3_566 3_566
O3 In4 O12 88.48(14) . 3_566
O9 In4 O12 87.40(17) 3_567 3_566
O9 In4 O12 92.60(17) 1_554 3_566
O3 In4 O12 88.48(14) 3_566 .
O3 In4 O12 91.52(14) . .
O9 In4 O12 92.60(17) 3_567 .
O9 In4 O12 87.40(17) 1_554 .
O12 In4 O12 180.0 3_566 .
In1 O1 In2 116.47(16) . .
In3 O2 In2 127.14(17) . .
In3 O3 In4 119.25(15) . .
C1 O5 In2 132.5(3) . .
C1 O6 In1 128.0(3) . .
C15 O7 In2 127.1(3) . 4_576
C15 O8 In3 135.5(3) . 4_576
C18 O9 In4 133.8(3) . 1_556
C18 O10 In3 131.1(3) . 3_567
C21 O11 In3 136.5(4) . .
C21 O12 In4 128.7(3) . .
C35 O14 In3 127.1(5) . 3_666
C38 O15 In1 132.1(3) . 2_646
C38 O16 In2 125.5(3) . 4_565
O5 C1 O6 125.5(4) . .
O5 C1 C2 118.6(5) . .
O6 C1 C2 115.9(5) . .
C3 C2 C1 122.9(5) . .
C2 C3 C4 123.2(5) . .
C5 C4 C9 120.6(5) . .
C5 C4 C3 122.4(5) . .
C9 C4 C3 116.9(5) . .
C4 C5 C6 119.4(5) . .
C4 C5 C10 121.3(5) . .
C6 C5 C10 119.2(5) . .
C7 C6 C5 120.5(5) . .
C7 C6 C13 121.3(5) . .
C5 C6 C13 118.0(5) . .
C6 C7 C8 119.2(5) . .
C6 C7 C11 122.6(5) . .
C8 C7 C11 118.2(5) . .
C9 C8 C7 121.0(5) . .
C9 C8 C16 121.1(5) . .
C7 C8 C16 117.8(5) . .
C8 C9 C4 118.9(5) . .
C8 C9 C12 121.8(5) . .
C4 C9 C12 119.1(5) . .
C14 C13 C6 127.4(6) . .
C13 C14 C15 122.2(5) . .
O7 C15 O8 125.3(5) . .
O7 C15 C14 116.5(5) . .
O8 C15 C14 118.1(5) . .
C17 C16 C8 123.0(6) . .
C16 C17 C18 122.2(5) . .
O9 C18 O10 125.5(4) . .
O9 C18 C17 118.1(5) . .
O10 C18 C17 116.4(5) . .
O11 C21 O12 126.1(5) . .
O11 C21 C22 117.4(5) . .
O12 C21 C22 116.4(5) . .
C23 C22 C21 121.6(5) . .
C22 C23 C24 127.3(5) . .
C25 C24 C29 120.6(5) . .
C25 C24 C23 118.8(5) . .
C29 C24 C23 120.5(5) . .
C24 C25 C26 119.4(5) . .
C24 C25 C30 118.7(5) . .
C26 C25 C30 121.8(6) . .
C27 C26 C25 120.4(5) . .
C27 C26 C33 118.1(6) . .
C25 C26 C33 121.4(6) . .
C26 C27 C28 119.5(5) . .
C26 C27 C31 120.9(5) . .
C28 C27 C31 119.4(5) . .
C29 C28 C27 120.3(5) . .
C29 C28 C36 121.6(5) . .
C27 C28 C36 118.0(5) . .
C24 C29 C28 119.4(5) . .
C24 C29 C32 120.5(5) . .
C28 C29 C32 120.0(5) . .
C34 C33 C26 126.7(8) . .
C33 C34 C35 125.2(9) . .
O13 C35 O14 125.6(6) . .
O13 C35 C34 121.0(7) . .
O14 C35 C34 113.4(7) . .
C37 C36 C28 126.6(5) . .
C36 C37 C38 122.6(5) . .
O15 C38 O16 126.1(5) . .
O15 C38 C37 117.7(5) . .
O16 C38 C37 116.2(5) . .
C53 N1 C52 118.4(10) . .
C53 N1 C51 120.7(10) . .
C52 N1 C51 120.9(10) . .
O17 C53 N1 119.7(10) . .
O17 C53 C54 122.4(10) . .
N1 C53 C54 117.9(10) . .
C63 N2 C61 125.9(18) . .
C63 N2 C62 115.2(17) . .
C61 N2 C62 117.6(18) . .
N2 C63 O18 113.6(19) . .
N2 C63 C64 115.6(18) . .
O18 C63 C64 130(2) . .
C73 N3 C72 119.6(17) . .
C73 N3 C71 119.9(19) . .
C72 N3 C71 120.5(19) . .
O19 C73 N3 118.2(16) . .
O19 C73 C74 123.0(17) . .
N3 C73 C74 118.6(17) . .
C83 N4 C82 121(2) . .
C83 N4 C81 122.3(19) . .
C82 N4 C81 114(2) . .
O20 C83 N4 117.6(17) . .
O20 C83 C84 120.5(18) . .
N4 C83 C84 121.5(18) . .

loop_
_geom_bond_atom_site_label_1
_geom_bond_atom_site_label_2
_geom_bond_distance
_geom_bond_site_symmetry_2
In1 O1 2.079(3) 3_667
In1 O1 2.079(3) .
In1 O6 2.154(3) 3_667
In1 O6 2.154(3) .
In1 O15 2.170(3) 4_566
In1 O15 2.170(3) 2_656
In2 O2 2.094(3) .
In2 O1 2.102(4) .
In2 O5 2.147(3) .
In2 O7 2.167(4) 4_575
In2 O4 2.171(4) .
In2 O16 2.179(4) 4_566
In3 O3 2.077(3) .
In3 O2 2.093(3) .
In3 O14 2.117(4) 3_666
In3 O11 2.153(4) .
In3 O8 2.155(4) 4_575
In3 O10 2.218(3) 3_567
In4 O3 2.096(3) 3_566
In4 O3 2.096(3) .
In4 O9 2.141(3) 3_567
In4 O9 2.141(3) 1_554
In4 O12 2.187(4) 3_566
In4 O12 2.187(4) .
O5 C1 1.254(6) .
O6 C1 1.264(6) .
O7 C15 1.253(6) .
O7 In2 2.167(4) 4_576
O8 C15 1.257(6) .
O8 In3 2.155(4) 4_576
O9 C18 1.241(6) .
O9 In4 2.141(3) 1_556
O10 C18 1.262(6) .
O10 In3 2.218(3) 3_567
O11 C21 1.236(6) .
O12 C21 1.247(7) .
O13 C35 1.229(9) .
O14 C35 1.243(9) .
O14 In3 2.117(4) 3_666
O15 C38 1.252(6) .
O15 In1 2.170(3) 2_646
O16 C38 1.257(7) .
O16 In2 2.179(4) 4_565
C1 C2 1.473(7) .
C2 C3 1.316(8) .
C3 C4 1.485(7) .
C4 C5 1.396(8) .
C4 C9 1.405(7) .
C5 C6 1.406(7) .
C5 C10 1.507(7) .
C6 C7 1.395(7) .
C6 C13 1.468(7) .
C7 C8 1.405(7) .
C7 C11 1.511(7) .
C8 C9 1.400(7) .
C8 C16 1.477(7) .
C9 C12 1.513(8) .
C13 C14 1.307(8) .
C14 C15 1.475(7) .
C16 C17 1.319(8) .
C17 C18 1.480(7) .
C21 C22 1.493(7) .
C22 C23 1.301(8) .
C23 C24 1.490(7) .
C24 C25 1.388(8) .
C24 C29 1.394(7) .
C25 C26 1.402(8) .
C25 C30 1.528(8) .
C26 C27 1.389(9) .
C26 C33 1.492(8) .
C27 C28 1.396(7) .
C27 C31 1.510(8) .
C28 C29 1.396(7) .
C28 C36 1.483(7) .
C29 C32 1.512(7) .
C33 C34 1.257(11) .
C34 C35 1.516(10) .
C36 C37 1.302(8) .
C37 C38 1.492(7) .
N1 C53 1.314(11) .
N1 C52 1.452(13) .
N1 C51 1.464(13) .
O17 C53 1.277(11) .
C53 C54 1.425(13) .
N2 C63 1.308(17) .
N2 C61 1.450(18) .
N2 C62 1.484(16) .
O18 C63 1.315(17) .
C63 C64 1.435(19) .
N3 C73 1.320(16) .
N3 C72 1.442(17) .
N3 C71 1.469(19) .
O19 C73 1.311(15) .
C73 C74 1.438(18) .
N4 C83 1.334(16) .
N4 C82 1.456(18) .
N4 C81 1.458(18) .
O20 C83 1.302(15) .
C83 C84 1.454(18) .

loop_
_geom_hbond_atom_site_label_D
_geom_hbond_atom_site_label_H
_geom_hbond_atom_site_label_A
_geom_hbond_distance_DH
_geom_hbond_distance_HA
_geom_hbond_distance_DA
_geom_hbond_angle_DHA
_geom_hbond_site_symmetry_A
O1 H1 O17 0.93 2.34 2.892(8) 118.0 3_667
O2 H2 O17 0.93 2.15 2.853(8) 131.7 3_667
O4 H4A O19 0.85 1.97 2.646(15) 135.7 .
O4 H4A O20 0.85 1.98 2.664(16) 136.2 .
O4 H4B O10 0.85 2.20 2.667(5) 114.6 3_567
C51 H51C O18 0.96 2.57 3.20(3) 123.3 2_656
C54 H54A O18 0.96 2.48 3.37(2) 155.1 2_656
C72 H72C O19 0.96 2.54 3.21(3) 126.0 3_567
O1 H1 O17 0.93 2.34 2.892(8) 118.0 3_667
O2 H2 O17 0.93 2.15 2.853(8) 131.7 3_667
O4 H4A O19 0.85 1.97 2.646(15) 135.7 .
O4 H4A O20 0.85 1.98 2.664(16) 136.2 .
O4 H4B O10 0.85 2.20 2.667(5) 114.6 3_567
C51 H51C O18 0.96 2.57 3.20(3) 123.3 2_656
C54 H54A O18 0.96 2.48 3.37(2) 155.1 2_656
C72 H72C O19 0.96 2.54 3.21(3) 126.0 3_567
